data_4122298
loop_
_publ_author_name
'Zhao, Yanchuan'
'Markopoulos, Georgios'
'Swager, Timothy M.'

_publ_section_title
;
 (19)F NMR fingerprints: identification of neutral organic compounds in a
 molecular container.
;
_journal_issue 30
_journal_name_full 'Journal of the American Chemical Society'
_journal_page_first 10683
_journal_page_last 10690
_journal_paper_doi 10.1021/ja504110f
_journal_volume 136
_journal_year 2014
_chemical_formula_sum 'C50 H29 F11 N2 O4 W'
_chemical_formula_weight 1114.60
_chemical_name_systematic
; 
 ? 
;
_space_group_crystal_system monoclinic
_space_group_IT_number 14
_space_group_name_Hall '-P 2ybc'
_space_group_name_H-M_alt 'P 1 21/c 1'
_symmetry_space_group_name_Hall '-P 2ybc'
_symmetry_space_group_name_H-M 'P 1 21/c 1'
_atom_sites_solution_hydrogens geom
_atom_sites_solution_primary direct
_atom_sites_solution_secondary difmap
_audit_creation_method SHELXL-2012
_cell_angle_alpha 90
_cell_angle_beta 96.525(3)
_cell_angle_gamma 90
_cell_formula_units_Z 4
_cell_length_a 19.005(3)
_cell_length_b 24.244(3)
_cell_length_c 9.1234(12)
_cell_measurement_reflns_used 9080
_cell_measurement_temperature 100(2)
_cell_measurement_theta_max 31.51
_cell_measurement_theta_min 2.40
_cell_volume 4176.4(10)
_computing_cell_refinement 'SAINT 7.46A (Bruker-AXS, 2011)'
_computing_data_collection 'APEX2 v2011.4.0 (Bruker-AXS, 2011)'
_computing_data_reduction 'SAINT 7.46A (Bruker-AXS, 2011)'
_computing_molecular_graphics 'Bruker SHELXTL'
_computing_publication_material 'Bruker SHELXTL'
_computing_structure_refinement 'SHELXL-2012 (Sheldrick, 2012)'
_computing_structure_solution 'SHELXS-97 (Sheldrick, 2008)'
_diffrn_ambient_temperature 100(2)
_diffrn_detector_area_resol_mean 8.3
_diffrn_measured_fraction_theta_full 0.999
_diffrn_measured_fraction_theta_max 0.997
_diffrn_measurement_device_type 'Bruker Smart APEX2 CCD'
_diffrn_measurement_method '\f and \w scans'
_diffrn_radiation_type MoK\a
_diffrn_radiation_wavelength 0.71073
_diffrn_reflns_av_R_equivalents 0.0452
_diffrn_reflns_av_unetI/netI 0.0224
_diffrn_reflns_Laue_measured_fraction_full 0.999
_diffrn_reflns_Laue_measured_fraction_max 0.997
_diffrn_reflns_limit_h_max 27
_diffrn_reflns_limit_h_min -27
_diffrn_reflns_limit_k_max 30
_diffrn_reflns_limit_k_min -34
_diffrn_reflns_limit_l_max 13
_diffrn_reflns_limit_l_min -12
_diffrn_reflns_number 136793
_diffrn_reflns_point_group_measured_fraction_full 0.999
_diffrn_reflns_point_group_measured_fraction_max 0.997
_diffrn_reflns_theta_full 25.242
_diffrn_reflns_theta_max 30.508
_diffrn_reflns_theta_min 1.367
_diffrn_source 'I\mS micro-focus sealed tube, multilayer optics'
_exptl_absorpt_coefficient_mu 2.866
_exptl_absorpt_correction_T_max 0.4339
_exptl_absorpt_correction_T_min 0.3647
_exptl_absorpt_correction_type multi-scan
_exptl_absorpt_process_details 'SADABS (Sheldrick, 2009)'
_exptl_crystal_colour yellow
_exptl_crystal_density_diffrn 1.773
_exptl_crystal_density_method 'not measured'
_exptl_crystal_description plate
_exptl_crystal_F_000 2192
_exptl_crystal_size_max 0.150
_exptl_crystal_size_mid 0.100
_exptl_crystal_size_min 0.020
_refine_diff_density_max 4.744
_refine_diff_density_min -2.231
_refine_diff_density_rms 0.116
_refine_ls_extinction_method none
_refine_ls_goodness_of_fit_ref 1.113
_refine_ls_hydrogen_treatment constr
_refine_ls_matrix_type full
_refine_ls_number_parameters 616
_refine_ls_number_reflns 12695
_refine_ls_number_restraints 0
_refine_ls_restrained_S_all 1.113
_refine_ls_R_factor_all 0.0379
_refine_ls_R_factor_gt 0.0336
_refine_ls_shift/su_max 0.003
_refine_ls_shift/su_mean 0.000
_refine_ls_structure_factor_coef Fsqd
_refine_ls_weighting_details
; 
 w=1/[\s^2^(Fo^2^)+(0.0191P)^2^+14.6377P] 
 where P=(Fo^2^+2Fc^2^)/3 
;
_refine_ls_weighting_scheme calc
_refine_ls_wR_factor_gt 0.0716
_refine_ls_wR_factor_ref 0.0730
_reflns_Friedel_coverage 0.000
_reflns_number_gt 11635
_reflns_number_total 12695
_reflns_threshold_expression 'I > 2\s(I)'
_cod_data_source_file ja504110f_si_005.cif
_cod_data_source_block x13134
_cod_depositor_comments 'Adding full bibliography for 4122297--4122300.cif.'
_cod_database_code 4122298
_shelx_space_group_comment
; 
The symmetry employed for this shelxl refinement is uniquely defined 
by the following loop, which should always be used as a source of 
symmetry information in preference to the above space-group names. 
They are only intended as comments. 
;
_shelx_estimated_absorpt_t_min 0.673
_shelx_estimated_absorpt_t_max 0.945
_shelxl_version_number 2012-9

loop_
_space_group_symop_operation_xyz
'x, y, z'
'-x, y+1/2, -z+1/2'
'-x, -y, -z'
'x, -y-1/2, z-1/2'

loop_
_atom_site_label
_atom_site_type_symbol
_atom_site_fract_x
_atom_site_fract_y
_atom_site_fract_z
_atom_site_U_iso_or_equiv
_atom_site_adp_type
_atom_site_occupancy
_atom_site_site_symmetry_order
_atom_site_calc_flag
_atom_site_refinement_flags_posn
_atom_site_refinement_flags_adp
W1 W 0.32234(2) 0.41433(2) 0.72635(2) 0.01281(3) Uani 1 1 d . .
O1 O 0.28369(11) 0.35863(8) 0.5884(2) 0.0149(4) Uani 1 1 d . .
C11 C 0.23928(15) 0.36195(12) 0.4609(3) 0.0143(5) Uani 1 1 d . .
C12 C 0.26782(14) 0.36815(12) 0.3264(3) 0.0140(5) Uani 1 1 d . .
C13 C 0.22118(15) 0.36767(12) 0.1963(3) 0.0154(5) Uani 1 1 d . .
H13 H 0.2392 0.3711 0.1038 0.018 Uiso 1 1 calc R U
C14 C 0.14876(15) 0.36227(12) 0.2010(3) 0.0147(5) Uani 1 1 d . .
C15 C 0.12175(15) 0.35785(12) 0.3365(3) 0.0157(5) Uani 1 1 d . .
H15 H 0.0720 0.3550 0.3388 0.019 Uiso 1 1 calc R U
C16 C 0.16626(15) 0.35759(12) 0.4677(3) 0.0146(5) Uani 1 1 d . .
C17 C 0.13593(15) 0.35381(12) 0.6138(3) 0.0162(5) Uani 1 1 d . .
H17A H 0.1697 0.3339 0.6856 0.019 Uiso 1 1 calc R U
H17B H 0.0913 0.3323 0.6003 0.019 Uiso 1 1 calc R U
C51 C 0.09690(14) 0.35841(12) 0.0661(3) 0.0147(5) Uani 1 1 d . .
C52 C 0.04671(15) 0.39929(12) 0.0312(3) 0.0159(5) Uani 1 1 d . .
C53 C -0.00805(15) 0.39335(13) -0.0811(3) 0.0179(5) Uani 1 1 d . .
C54 C -0.01244(15) 0.34550(14) -0.1639(3) 0.0194(6) Uani 1 1 d . .
C55 C 0.03685(16) 0.30450(13) -0.1342(3) 0.0191(6) Uani 1 1 d . .
C56 C 0.09053(15) 0.31110(12) -0.0198(3) 0.0167(5) Uani 1 1 d . .
F1 F 0.05005(10) 0.44636(8) 0.1092(2) 0.0222(4) Uani 1 1 d . .
F2 F -0.05618(10) 0.43332(8) -0.1115(2) 0.0245(4) Uani 1 1 d . .
F3 F -0.06393(10) 0.33998(9) -0.2763(2) 0.0287(4) Uani 1 1 d . .
F4 F 0.03179(11) 0.25815(8) -0.2148(2) 0.0285(4) Uani 1 1 d . .
F5 F 0.13617(10) 0.26950(8) 0.0099(2) 0.0241(4) Uani 1 1 d . .
O2 O 0.23438(10) 0.41211(8) 0.8173(2) 0.0149(4) Uani 1 1 d . .
C21 C 0.17141(15) 0.43742(12) 0.7734(3) 0.0149(5) Uani 1 1 d . .
C22 C 0.12124(15) 0.41020(12) 0.6749(3) 0.0159(5) Uani 1 1 d . .
C23 C 0.05816(16) 0.43756(13) 0.6294(3) 0.0193(6) Uani 1 1 d . .
H23 H 0.0235 0.4200 0.5620 0.023 Uiso 1 1 calc R U
C24 C 0.04498(16) 0.49000(13) 0.6804(3) 0.0200(6) Uani 1 1 d . .
H24 H 0.0015 0.5080 0.6484 0.024 Uiso 1 1 calc R U
C25 C 0.09542(16) 0.51604(13) 0.7783(3) 0.0189(5) Uani 1 1 d . .
H25 H 0.0861 0.5519 0.8134 0.023 Uiso 1 1 calc R U
C26 C 0.15970(15) 0.49048(12) 0.8261(3) 0.0153(5) Uani 1 1 d . .
C27 C 0.21633(15) 0.52069(12) 0.9255(3) 0.0159(5) Uani 1 1 d . .
H27A H 0.1935 0.5440 0.9956 0.019 Uiso 1 1 calc R U
H27B H 0.2467 0.4934 0.9836 0.019 Uiso 1 1 calc R U
O3 O 0.34532(11) 0.48404(8) 0.8256(2) 0.0153(4) Uani 1 1 d . .
C31 C 0.32406(15) 0.53600(12) 0.7872(3) 0.0151(5) Uani 1 1 d . .
C32 C 0.26197(15) 0.55649(12) 0.8389(3) 0.0149(5) Uani 1 1 d . .
C33 C 0.24150(15) 0.61044(12) 0.8013(3) 0.0162(5) Uani 1 1 d . .
H33 H 0.1999 0.6251 0.8352 0.019 Uiso 1 1 calc R U
C34 C 0.28064(15) 0.64316(12) 0.7155(3) 0.0172(5) Uani 1 1 d . .
C35 C 0.34102(15) 0.62145(12) 0.6628(3) 0.0169(5) Uani 1 1 d . .
H35 H 0.3673 0.6437 0.6027 0.020 Uiso 1 1 calc R U
C36 C 0.36348(15) 0.56759(12) 0.6969(3) 0.0158(5) Uani 1 1 d . .
C37 C 0.42756(14) 0.54339(12) 0.6338(3) 0.0165(5) Uani 1 1 d . .
H37A H 0.4624 0.5731 0.6237 0.020 Uiso 1 1 calc R U
H37B H 0.4503 0.5157 0.7036 0.020 Uiso 1 1 calc R U
C61 C 0.25726(16) 0.70090(13) 0.6828(3) 0.0197(6) Uani 1 1 d . .
C62 C 0.2014(2) 0.71300(14) 0.5795(4) 0.0289(7) Uani 1 1 d . .
C63 C 0.1760(2) 0.76624(16) 0.5530(4) 0.0333(8) Uani 1 1 d . .
C64 C 0.2081(2) 0.80883(14) 0.6329(4) 0.0282(7) Uani 1 1 d . .
C65 C 0.2643(2) 0.79878(14) 0.7374(4) 0.0300(7) Uani 1 1 d . .
C66 C 0.28826(18) 0.74559(14) 0.7615(4) 0.0274(7) Uani 1 1 d . .
F6 F 0.16835(15) 0.67207(10) 0.5008(3) 0.0535(8) Uani 1 1 d . .
F7 F 0.12127(17) 0.77608(12) 0.4511(3) 0.0625(9) Uani 1 1 d . .
F8 F 0.18329(14) 0.86036(9) 0.6109(3) 0.0389(6) Uani 1 1 d . .
F9 F 0.29458(16) 0.84077(10) 0.8175(3) 0.0539(7) Uani 1 1 d . .
F10 F 0.34111(14) 0.73694(10) 0.8695(3) 0.0479(7) Uani 1 1 d . .
O4 O 0.39449(10) 0.42922(9) 0.5983(2) 0.0148(4) Uani 1 1 d . .
C41 C 0.39098(14) 0.46031(12) 0.4722(3) 0.0150(5) Uani 1 1 d . .
C42 C 0.40811(14) 0.51632(13) 0.4842(3) 0.0164(5) Uani 1 1 d . .
C43 C 0.40365(16) 0.54732(14) 0.3545(3) 0.0212(6) Uani 1 1 d . .
H43 H 0.4154 0.5854 0.3595 0.025 Uiso 1 1 calc R U
C44 C 0.38233(17) 0.52334(15) 0.2185(3) 0.0243(6) Uani 1 1 d . .
H44 H 0.3789 0.5451 0.1314 0.029 Uiso 1 1 calc R U
C45 C 0.36614(15) 0.46765(14) 0.2100(3) 0.0199(6) Uani 1 1 d . .
H45 H 0.3523 0.4514 0.1164 0.024 Uiso 1 1 calc R U
C46 C 0.36980(14) 0.43514(13) 0.3361(3) 0.0153(5) Uani 1 1 d . .
C47 C 0.34697(15) 0.37507(12) 0.3245(3) 0.0162(5) Uani 1 1 d . .
H47A H 0.3608 0.3593 0.2318 0.019 Uiso 1 1 calc R U
H47B H 0.3721 0.3542 0.4078 0.019 Uiso 1 1 calc R U
N1 N 0.36964(13) 0.37083(10) 0.8523(2) 0.0146(4) Uani 1 1 d . .
C71 C 0.40292(15) 0.33485(12) 0.9555(3) 0.0172(5) Uani 1 1 d . .
C72 C 0.36917(16) 0.28550(13) 0.9898(3) 0.0195(6) Uani 1 1 d . .
C73 C 0.40468(18) 0.25037(14) 1.0926(4) 0.0245(6) Uani 1 1 d . .
H73 H 0.3835 0.2168 1.1185 0.029 Uiso 1 1 calc R U
C74 C 0.4712(2) 0.26495(16) 1.1568(4) 0.0301(7) Uani 1 1 d . .
C75 C 0.50445(18) 0.31348(16) 1.1262(4) 0.0278(7) Uani 1 1 d . .
H75 H 0.5501 0.3221 1.1747 0.033 Uiso 1 1 calc R U
C76 C 0.47031(16) 0.34958(14) 1.0237(3) 0.0211(6) Uani 1 1 d . .
C77 C 0.29706(18) 0.27169(14) 0.9164(4) 0.0259(7) Uani 1 1 d . .
H77A H 0.3012 0.2543 0.8208 0.039 Uiso 1 1 calc R U
H77B H 0.2689 0.3055 0.9013 0.039 Uiso 1 1 calc R U
H77C H 0.2737 0.2462 0.9789 0.039 Uiso 1 1 calc R U
C78 C 0.50412(19) 0.40249(16) 0.9834(4) 0.0308(8) Uani 1 1 d . .
H78A H 0.5523 0.4047 1.0344 0.046 Uiso 1 1 calc R U
H78B H 0.4762 0.4337 1.0129 0.046 Uiso 1 1 calc R U
H78C H 0.5060 0.4036 0.8765 0.046 Uiso 1 1 calc R U
F11 F 0.50624(14) 0.23011(11) 1.2564(3) 0.0476(7) Uani 1 1 d . .
N2 N 0.25550(12) 0.47157(10) 0.5600(3) 0.0143(4) Uani 1 1 d . .
C79 C 0.22466(15) 0.49769(13) 0.4722(3) 0.0173(5) Uani 1 1 d . .
C80 C 0.1847(2) 0.53075(19) 0.3584(5) 0.0435(10) Uani 1 1 d . .
H80A H 0.1535 0.5067 0.2938 0.065 Uiso 1 1 calc R U
H80B H 0.2176 0.5498 0.3001 0.065 Uiso 1 1 calc R U
H80C H 0.1562 0.5580 0.4046 0.065 Uiso 1 1 calc R U

loop_
_atom_site_aniso_label
_atom_site_aniso_U_11
_atom_site_aniso_U_22
_atom_site_aniso_U_33
_atom_site_aniso_U_23
_atom_site_aniso_U_13
_atom_site_aniso_U_12
W1 0.01695(5) 0.01208(5) 0.00914(5) 0.00015(4) 0.00034(3) 0.00371(4)
O1 0.0191(9) 0.0144(10) 0.0109(8) -0.0011(7) 0.0001(7) 0.0027(7)
C11 0.0185(12) 0.0124(13) 0.0115(11) -0.0009(9) 0.0002(9) 0.0019(9)
C12 0.0153(12) 0.0136(13) 0.0131(12) -0.0024(9) 0.0017(9) 0.0019(9)
C13 0.0191(12) 0.0156(13) 0.0118(11) -0.0016(9) 0.0031(9) 0.0016(10)
C14 0.0178(12) 0.0122(13) 0.0137(12) -0.0020(9) 0.0003(9) -0.0001(9)
C15 0.0172(12) 0.0145(13) 0.0156(12) -0.0022(10) 0.0020(10) -0.0015(10)
C16 0.0197(13) 0.0121(13) 0.0123(11) -0.0008(9) 0.0034(9) -0.0010(10)
C17 0.0189(12) 0.0165(14) 0.0138(12) -0.0011(10) 0.0047(10) -0.0015(10)
C51 0.0153(12) 0.0158(13) 0.0132(12) -0.0003(10) 0.0027(9) -0.0019(10)
C52 0.0173(12) 0.0160(13) 0.0148(12) -0.0032(10) 0.0035(10) -0.0004(10)
C53 0.0153(12) 0.0213(14) 0.0173(13) 0.0002(11) 0.0031(10) 0.0018(10)
C54 0.0148(12) 0.0273(16) 0.0153(12) -0.0009(11) -0.0013(10) -0.0021(11)
C55 0.0238(14) 0.0164(14) 0.0170(13) -0.0053(10) 0.0017(11) -0.0037(11)
C56 0.0187(13) 0.0151(13) 0.0163(12) 0.0000(10) 0.0023(10) 0.0011(10)
F1 0.0238(9) 0.0189(9) 0.0234(9) -0.0089(7) 0.0006(7) 0.0043(7)
F2 0.0195(9) 0.0266(10) 0.0262(9) 0.0006(8) -0.0023(7) 0.0082(7)
F3 0.0226(9) 0.0384(12) 0.0228(9) -0.0062(8) -0.0080(7) -0.0021(8)
F4 0.0357(11) 0.0204(10) 0.0276(10) -0.0116(8) -0.0043(8) -0.0031(8)
F5 0.0288(10) 0.0149(9) 0.0273(10) -0.0034(7) -0.0025(7) 0.0052(7)
O2 0.0180(9) 0.0155(10) 0.0115(8) -0.0010(7) 0.0024(7) 0.0021(7)
C21 0.0181(12) 0.0162(13) 0.0112(11) 0.0024(10) 0.0055(9) 0.0027(10)
C22 0.0212(13) 0.0168(14) 0.0108(11) -0.0006(10) 0.0059(9) -0.0011(10)
C23 0.0188(13) 0.0233(15) 0.0161(13) -0.0003(11) 0.0026(10) -0.0008(11)
C24 0.0173(13) 0.0219(15) 0.0211(14) 0.0004(11) 0.0032(10) 0.0034(11)
C25 0.0215(13) 0.0166(14) 0.0196(13) -0.0012(11) 0.0069(11) 0.0029(11)
C26 0.0198(13) 0.0152(13) 0.0117(11) 0.0009(9) 0.0053(9) 0.0020(10)
C27 0.0218(13) 0.0145(13) 0.0116(11) -0.0006(9) 0.0033(10) 0.0033(10)
O3 0.0187(9) 0.0139(10) 0.0128(9) -0.0003(7) -0.0008(7) 0.0034(7)
C31 0.0181(12) 0.0136(13) 0.0126(11) -0.0030(9) -0.0026(9) 0.0021(10)
C32 0.0202(13) 0.0134(13) 0.0108(11) -0.0018(9) 0.0004(9) 0.0012(10)
C33 0.0176(12) 0.0157(14) 0.0149(12) -0.0036(10) -0.0001(10) 0.0031(10)
C34 0.0193(13) 0.0134(13) 0.0177(13) -0.0016(10) -0.0025(10) 0.0014(10)
C35 0.0185(13) 0.0150(13) 0.0164(12) -0.0013(10) -0.0005(10) -0.0013(10)
C36 0.0151(12) 0.0165(13) 0.0147(12) -0.0025(10) -0.0025(9) 0.0007(10)
C37 0.0123(11) 0.0188(14) 0.0181(13) -0.0012(10) 0.0004(9) 0.0004(10)
C61 0.0223(14) 0.0168(14) 0.0202(14) 0.0001(11) 0.0037(11) 0.0014(11)
C62 0.0380(19) 0.0202(17) 0.0259(16) -0.0028(13) -0.0080(14) 0.0044(13)
C63 0.042(2) 0.0271(19) 0.0291(17) 0.0046(14) -0.0048(15) 0.0127(15)
C64 0.0426(19) 0.0155(15) 0.0294(17) 0.0055(12) 0.0172(15) 0.0074(13)
C65 0.0385(19) 0.0166(16) 0.0355(19) -0.0043(13) 0.0065(15) -0.0016(13)
C66 0.0287(16) 0.0193(16) 0.0333(17) -0.0038(13) -0.0002(13) -0.0018(12)
F6 0.0613(17) 0.0290(13) 0.0591(17) -0.0118(11) -0.0410(14) 0.0070(11)
F7 0.072(2) 0.0420(16) 0.0629(18) 0.0019(13) -0.0376(15) 0.0231(14)
F8 0.0634(16) 0.0170(10) 0.0405(13) 0.0112(9) 0.0240(11) 0.0159(10)
F9 0.0688(19) 0.0199(12) 0.0695(19) -0.0146(12) -0.0069(15) -0.0050(11)
F10 0.0456(14) 0.0299(13) 0.0606(16) -0.0123(11) -0.0269(12) 0.0018(10)
O4 0.0149(9) 0.0176(10) 0.0109(8) 0.0004(7) -0.0022(7) 0.0028(7)
C41 0.0111(11) 0.0207(14) 0.0132(12) 0.0014(10) 0.0015(9) 0.0023(10)
C42 0.0118(11) 0.0218(15) 0.0157(12) -0.0003(10) 0.0017(9) 0.0017(10)
C43 0.0206(14) 0.0212(15) 0.0217(14) 0.0036(11) 0.0028(11) -0.0014(11)
C44 0.0242(15) 0.0328(18) 0.0158(13) 0.0072(12) 0.0019(11) -0.0013(13)
C45 0.0153(12) 0.0309(17) 0.0129(12) 0.0012(11) -0.0003(10) 0.0008(11)
C46 0.0112(11) 0.0224(14) 0.0123(12) -0.0010(10) 0.0009(9) 0.0026(10)
C47 0.0167(12) 0.0207(14) 0.0111(11) -0.0037(10) 0.0015(9) 0.0045(10)
N1 0.0204(11) 0.0130(11) 0.0101(10) -0.0015(8) 0.0002(8) 0.0029(9)
C71 0.0190(13) 0.0176(14) 0.0148(12) 0.0005(10) 0.0018(10) 0.0023(10)
C72 0.0225(14) 0.0187(15) 0.0175(13) 0.0001(11) 0.0028(10) 0.0006(11)
C73 0.0335(17) 0.0168(15) 0.0237(15) 0.0039(12) 0.0055(12) 0.0004(12)
C74 0.0331(17) 0.0308(19) 0.0251(16) 0.0118(14) -0.0017(13) 0.0072(14)
C75 0.0220(15) 0.037(2) 0.0227(15) 0.0080(14) -0.0035(12) 0.0011(13)
C76 0.0208(14) 0.0255(16) 0.0166(13) 0.0028(11) -0.0001(10) -0.0022(11)
C77 0.0273(16) 0.0190(16) 0.0306(17) -0.0001(12) 0.0001(13) -0.0029(12)
C78 0.0258(16) 0.036(2) 0.0290(17) 0.0060(14) -0.0028(13) -0.0127(14)
F11 0.0447(14) 0.0515(16) 0.0434(14) 0.0287(12) -0.0095(11) 0.0064(12)
N2 0.0151(10) 0.0148(11) 0.0129(10) -0.0013(8) 0.0017(8) 0.0018(8)
C79 0.0187(13) 0.0181(14) 0.0152(12) 0.0004(10) 0.0021(10) 0.0007(10)
C80 0.046(2) 0.047(3) 0.034(2) 0.0196(18) -0.0085(17) 0.0136(19)

loop_
_atom_type_symbol
_atom_type_description
_atom_type_scat_dispersion_real
_atom_type_scat_dispersion_imag
_atom_type_scat_source
C C 0.0033 0.0016 'International Tables Vol C Tables 4.2.6.8 and 6.1.1.4'
H H 0.0000 0.0000 'International Tables Vol C Tables 4.2.6.8 and 6.1.1.4'
N N 0.0061 0.0033 'International Tables Vol C Tables 4.2.6.8 and 6.1.1.4'
O O 0.0106 0.0060 'International Tables Vol C Tables 4.2.6.8 and 6.1.1.4'
F F 0.0171 0.0103 'International Tables Vol C Tables 4.2.6.8 and 6.1.1.4'
W W -0.8490 6.8722 'International Tables Vol C Tables 4.2.6.8 and 6.1.1.4'

loop_
_geom_angle_atom_site_label_1
_geom_angle_atom_site_label_2
_geom_angle_atom_site_label_3
_geom_angle
N1 W1 O1 97.84(10)
N1 W1 O4 99.43(10)
O1 W1 O4 88.87(8)
N1 W1 O3 98.52(10)
O1 W1 O3 163.63(8)
O4 W1 O3 88.96(9)
N1 W1 O2 96.10(10)
O1 W1 O2 88.68(8)
O4 W1 O2 164.46(8)
O3 W1 O2 89.08(8)
N1 W1 N2 178.13(10)
O1 W1 N2 81.55(8)
O4 W1 N2 82.33(8)
O3 W1 N2 82.09(8)
O2 W1 N2 82.12(8)
C11 O1 W1 131.95(18)
O1 C11 C16 118.7(2)
O1 C11 C12 119.3(2)
C16 C11 C12 122.0(2)
C13 C12 C11 118.0(2)
C13 C12 C47 121.7(2)
C11 C12 C47 120.3(2)
C14 C13 C12 120.6(3)
C14 C13 H13 119.7
C12 C13 H13 119.7
C13 C14 C15 120.0(3)
C13 C14 C51 123.1(2)
C15 C14 C51 116.8(2)
C16 C15 C14 121.1(3)
C16 C15 H15 119.5
C14 C15 H15 119.5
C15 C16 C11 118.2(2)
C15 C16 C17 120.3(3)
C11 C16 C17 121.5(2)
C16 C17 C22 112.0(2)
C16 C17 H17A 109.2
C22 C17 H17A 109.2
C16 C17 H17B 109.2
C22 C17 H17B 109.2
H17A C17 H17B 107.9
C56 C51 C52 116.6(3)
C56 C51 C14 121.7(3)
C52 C51 C14 121.2(3)
F1 C52 C53 117.9(3)
F1 C52 C51 119.7(2)
C53 C52 C51 122.4(3)
F2 C53 C54 119.8(3)
F2 C53 C52 121.1(3)
C54 C53 C52 119.1(3)
F3 C54 C55 120.1(3)
F3 C54 C53 119.7(3)
C55 C54 C53 120.2(3)
F4 C55 C54 119.6(3)
F4 C55 C56 120.8(3)
C54 C55 C56 119.6(3)
F5 C56 C55 118.1(3)
F5 C56 C51 119.7(3)
C55 C56 C51 122.1(3)
C21 O2 W1 128.98(17)
O2 C21 C22 119.2(3)
O2 C21 C26 118.8(3)
C22 C21 C26 122.0(3)
C23 C22 C21 117.9(3)
C23 C22 C17 120.6(3)
C21 C22 C17 121.4(3)
C24 C23 C22 121.3(3)
C24 C23 H23 119.4
C22 C23 H23 119.4
C25 C24 C23 119.7(3)
C25 C24 H24 120.1
C23 C24 H24 120.1
C24 C25 C26 121.1(3)
C24 C25 H25 119.5
C26 C25 H25 119.5
C25 C26 C21 117.9(3)
C25 C26 C27 120.6(3)
C21 C26 C27 121.3(3)
C32 C27 C26 112.0(2)
C32 C27 H27A 109.2
C26 C27 H27A 109.2
C32 C27 H27B 109.2
C26 C27 H27B 109.2
H27A C27 H27B 107.9
C31 O3 W1 129.99(17)
O3 C31 C36 119.7(3)
O3 C31 C32 118.5(3)
C36 C31 C32 121.8(3)
C33 C32 C31 117.9(3)
C33 C32 C27 120.4(3)
C31 C32 C27 121.6(3)
C34 C33 C32 121.4(3)
C34 C33 H33 119.3
C32 C33 H33 119.3
C33 C34 C35 119.5(3)
C33 C34 C61 118.9(3)
C35 C34 C61 121.6(3)
C34 C35 C36 121.2(3)
C34 C35 H35 119.4
C36 C35 H35 119.4
C35 C36 C31 118.1(3)
C35 C36 C37 120.9(3)
C31 C36 C37 121.0(3)
C42 C37 C36 112.5(2)
C42 C37 H37A 109.1
C36 C37 H37A 109.1
C42 C37 H37B 109.1
C36 C37 H37B 109.1
H37A C37 H37B 107.8
C62 C61 C66 116.0(3)
C62 C61 C34 122.0(3)
C66 C61 C34 122.0(3)
F6 C62 C61 119.4(3)
F6 C62 C63 117.5(3)
C61 C62 C63 123.1(3)
F7 C63 C64 120.1(3)
F7 C63 C62 121.0(4)
C64 C63 C62 118.9(3)
F8 C64 C63 119.7(3)
F8 C64 C65 120.2(3)
C63 C64 C65 120.1(3)
F9 C65 C64 119.7(3)
F9 C65 C66 120.6(3)
C64 C65 C66 119.7(3)
F10 C66 C65 118.1(3)
F10 C66 C61 119.6(3)
C65 C66 C61 122.2(3)
C41 O4 W1 129.75(17)
O4 C41 C42 118.7(2)
O4 C41 C46 119.1(3)
C42 C41 C46 122.3(3)
C43 C42 C41 117.7(3)
C43 C42 C37 120.9(3)
C41 C42 C37 121.3(3)
C44 C43 C42 121.0(3)
C44 C43 H43 119.5
C42 C43 H43 119.5
C45 C44 C43 119.9(3)
C45 C44 H44 120.0
C43 C44 H44 120.0
C44 C45 C46 121.1(3)
C44 C45 H45 119.5
C46 C45 H45 119.5
C45 C46 C41 118.0(3)
C45 C46 C47 119.9(3)
C41 C46 C47 122.0(3)
C12 C47 C46 112.4(2)
C12 C47 H47A 109.1
C46 C47 H47A 109.1
C12 C47 H47B 109.1
C46 C47 H47B 109.1
H47A C47 H47B 107.9
C71 N1 W1 176.0(2)
N1 C71 C76 117.7(3)
N1 C71 C72 120.2(3)
C76 C71 C72 122.1(3)
C73 C72 C71 118.3(3)
C73 C72 C77 121.2(3)
C71 C72 C77 120.5(3)
C74 C73 C72 118.9(3)
C74 C73 H73 120.6
C72 C73 H73 120.6
F11 C74 C73 118.8(3)
F11 C74 C75 117.7(3)
C73 C74 C75 123.5(3)
C74 C75 C76 119.0(3)
C74 C75 H75 120.5
C76 C75 H75 120.5
C75 C76 C71 118.1(3)
C75 C76 C78 121.6(3)
C71 C76 C78 120.2(3)
C72 C77 H77A 109.5
C72 C77 H77B 109.5
H77A C77 H77B 109.5
C72 C77 H77C 109.5
H77A C77 H77C 109.5
H77B C77 H77C 109.5
C76 C78 H78A 109.5
C76 C78 H78B 109.5
H78A C78 H78B 109.5
C76 C78 H78C 109.5
H78A C78 H78C 109.5
H78B C78 H78C 109.5
C79 N2 W1 175.7(2)
N2 C79 C80 179.4(4)
C79 C80 H80A 109.5
C79 C80 H80B 109.5
H80A C80 H80B 109.5
C79 C80 H80C 109.5
H80A C80 H80C 109.5
H80B C80 H80C 109.5

loop_
_geom_bond_atom_site_label_1
_geom_bond_atom_site_label_2
_geom_bond_distance
W1 N1 1.734(2)
W1 O1 1.933(2)
W1 O4 1.934(2)
W1 O3 1.943(2)
W1 O2 1.950(2)
W1 N2 2.325(2)
O1 C11 1.360(3)
C11 C16 1.400(4)
C11 C12 1.405(4)
C12 C13 1.399(4)
C12 C47 1.516(4)
C13 C14 1.388(4)
C13 H13 0.9500
C14 C15 1.395(4)
C14 C51 1.490(4)
C15 C16 1.385(4)
C15 H15 0.9500
C16 C17 1.514(4)
C17 C22 1.515(4)
C17 H17A 0.9900
C17 H17B 0.9900
C51 C56 1.387(4)
C51 C52 1.387(4)
C52 F1 1.343(3)
C52 C53 1.383(4)
C53 F2 1.340(3)
C53 C54 1.382(4)
C54 F3 1.341(3)
C54 C55 1.372(4)
C55 F4 1.341(3)
C55 C56 1.383(4)
C56 F5 1.338(3)
O2 C21 1.364(3)
C21 C22 1.399(4)
C21 C26 1.400(4)
C22 C23 1.392(4)
C23 C24 1.387(4)
C23 H23 0.9500
C24 C25 1.386(4)
C24 H24 0.9500
C25 C26 1.395(4)
C25 H25 0.9500
C26 C27 1.515(4)
C27 C32 1.512(4)
C27 H27A 0.9900
C27 H27B 0.9900
O3 C31 1.357(3)
C31 C36 1.402(4)
C31 C32 1.410(4)
C32 C33 1.396(4)
C33 C34 1.388(4)
C33 H33 0.9500
C34 C35 1.396(4)
C34 C61 1.489(4)
C35 C36 1.398(4)
C35 H35 0.9500
C36 C37 1.523(4)
C37 C42 1.522(4)
C37 H37A 0.9900
C37 H37B 0.9900
C61 C62 1.369(4)
C61 C66 1.393(4)
C62 F6 1.339(4)
C62 C63 1.390(5)
C63 F7 1.336(4)
C63 C64 1.367(5)
C64 F8 1.342(4)
C64 C65 1.370(5)
C65 F9 1.344(4)
C65 C66 1.377(5)
C66 F10 1.341(4)
O4 C41 1.371(3)
C41 C42 1.398(4)
C41 C46 1.400(4)
C42 C43 1.396(4)
C43 C44 1.389(4)
C43 H43 0.9500
C44 C45 1.385(5)
C44 H44 0.9500
C45 C46 1.390(4)
C45 H45 0.9500
C46 C47 1.520(4)
C47 H47A 0.9900
C47 H47B 0.9900
N1 C71 1.383(4)
C71 C76 1.405(4)
C71 C72 1.410(4)
C72 C73 1.384(4)
C72 C77 1.493(4)
C73 C74 1.378(5)
C73 H73 0.9500
C74 F11 1.359(4)
C74 C75 1.379(5)
C75 C76 1.387(4)
C75 H75 0.9500
C76 C78 1.499(5)
C77 H77A 0.9800
C77 H77B 0.9800
C77 H77C 0.9800
C78 H78A 0.9800
C78 H78B 0.9800
C78 H78C 0.9800
N2 C79 1.131(4)
C79 C80 1.455(4)
C80 H80A 0.9800
C80 H80B 0.9800
C80 H80C 0.9800
